data_4104990
loop_
_publ_author_name
'Zheng Lu'
'Carolyn B. Knobler'
'Hiroyasu Furukawa'
'Bo Wang'
'Guannan Liu'
'Omar M. Yaghi'

_publ_section_title
;
 Synthesis and Structure of Chemically Stable Metal-Organic Polyhedra
;
_journal_name_full 'Journal of the American Chemical Society'
_journal_page_first 12532
_journal_page_last 12533
_journal_paper_doi 10.1021/ja905101s
_journal_volume 131
_journal_year 2009
_chemical_formula_moiety 'C128 H179 B8 N68 O26 Pd6'
_chemical_formula_sum 'C128 H179 B8 N68 O26 Pd6'
_chemical_formula_weight 3811.27
_chemical_name_systematic
;
 ?
;
_space_group_IT_number 128
_symmetry_cell_setting tetragonal
_symmetry_space_group_name_Hall '-P 4 2n'
_symmetry_space_group_name_H-M 'P 4/m n c'
_atom_sites_solution_hydrogens geom
_atom_sites_solution_primary direct
_atom_sites_solution_secondary difmap
_audit_creation_method SHELXL-97
_cell_angle_alpha 90.00
_cell_angle_beta 90.00
_cell_angle_gamma 90.00
_cell_formula_units_Z 2
_cell_length_a 16.9134(3)
_cell_length_b 16.9134(3)
_cell_length_c 34.3440(10)
_cell_measurement_reflns_used 9151
_cell_measurement_temperature 100(2)
_cell_measurement_theta_max 88.415
_cell_measurement_theta_min 5.146
_cell_volume 9824.6(4)
_computing_structure_refinement 'SHELXL-97 (Sheldrick, 1997)'
_diffrn_ambient_temperature 100(2)
_diffrn_measured_fraction_theta_full 0.898
_diffrn_measured_fraction_theta_max 0.898
_diffrn_measurement_device_type 'Bruke SMART APEXII'
_diffrn_measurement_method 'narrow frame'
_diffrn_radiation_monochromator graphite
_diffrn_radiation_source 'fine-focus sealed tube'
_diffrn_radiation_type CuK\a
_diffrn_radiation_wavelength 1.54178
_diffrn_reflns_av_R_equivalents 0.0514
_diffrn_reflns_av_sigmaI/netI 0.0182
_diffrn_reflns_limit_h_max 15
_diffrn_reflns_limit_h_min -14
_diffrn_reflns_limit_k_max 15
_diffrn_reflns_limit_k_min -15
_diffrn_reflns_limit_l_max 29
_diffrn_reflns_limit_l_min -31
_diffrn_reflns_number 29804
_diffrn_reflns_theta_full 44.24
_diffrn_reflns_theta_max 44.24
_diffrn_reflns_theta_min 18.75
_diffrn_standards_decay_% 0
_diffrn_standards_interval_count 0
_diffrn_standards_interval_time 0
_diffrn_standards_number 0
_exptl_absorpt_coefficient_mu 4.943
_exptl_absorpt_correction_T_max 0.7902
_exptl_absorpt_correction_T_min 0.4380
_exptl_absorpt_correction_type multi-scan
_exptl_absorpt_process_details SADABS
_exptl_crystal_colour colorless
_exptl_crystal_density_diffrn 1.288
_exptl_crystal_description 'square plate'
_exptl_crystal_F_000 3894
_exptl_crystal_size_max 0.20
_exptl_crystal_size_mid 0.20
_exptl_crystal_size_min 0.05
_refine_diff_density_max 0.563
_refine_diff_density_min -0.467
_refine_diff_density_rms 0.082
_refine_ls_extinction_coef 0.0012(3)
_refine_ls_extinction_expression Fc^*^=kFc[1+0.001xFc^2^\l^3^/sin(2\q)]^-1/4^
_refine_ls_extinction_method SHELXL
_refine_ls_goodness_of_fit_ref 1.106
_refine_ls_hydrogen_treatment constr
_refine_ls_matrix_type full
_refine_ls_number_parameters 220
_refine_ls_number_reflns 1770
_refine_ls_number_restraints 5
_refine_ls_restrained_S_all 1.148
_refine_ls_R_factor_all 0.0879
_refine_ls_R_factor_gt 0.0824
_refine_ls_shift/su_max 0.000
_refine_ls_shift/su_mean 0.000
_refine_ls_structure_factor_coef Fsqd
_refine_ls_weighting_details 'calc w=1/[\s^2^(Fo^2^)+(0.0687P)^2^+103.2455P] where P=(Fo^2^+2Fc^2^)/3'
_refine_ls_weighting_scheme calc
_refine_ls_wR_factor_gt 0.1945
_refine_ls_wR_factor_ref 0.1986
_reflns_number_gt 1621
_reflns_number_total 1770
_reflns_threshold_expression >2sigma(I)
_cod_data_source_file ja905101s_si_005.cif
_cod_data_source_block mop101
_cod_database_code 4104990

loop_
_symmetry_equiv_pos_as_xyz
'x, y, z'
'-x, -y, z'
'-y, x, z'
'y, -x, z'
'-x+1/2, y+1/2, -z+1/2'
'x+1/2, -y+1/2, -z+1/2'
'y+1/2, x+1/2, -z+1/2'
'-y+1/2, -x+1/2, -z+1/2'
'-x, -y, -z'
'x, y, -z'
'y, -x, -z'
'-y, x, -z'
'x-1/2, -y-1/2, z-1/2'
'-x-1/2, y-1/2, z-1/2'
'-y-1/2, -x-1/2, z-1/2'
'y-1/2, x-1/2, z-1/2'

loop_
_atom_site_label
_atom_site_type_symbol
_atom_site_fract_x
_atom_site_fract_y
_atom_site_fract_z
_atom_site_U_iso_or_equiv
_atom_site_adp_type
_atom_site_occupancy
_atom_site_symmetry_multiplicity
_atom_site_calc_flag
_atom_site_refinement_flags
_atom_site_disorder_assembly
_atom_site_disorder_group
Pd1 Pd 0.06388(9) 0.31066(8) 0.5000 0.0627(11) Uani 1 2 d S . .
Pd2 Pd 0.0000 0.0000 0.34708(5) 0.0744(12) Uani 1 4 d S . .
B1 B 0.2598(10) 0.1708(10) 0.3921(5) 0.068(5) Uiso 1 1 d . . .
N1 N 0.3211(9) 0.2065(8) 0.3641(4) 0.097(4) Uiso 1 1 d D A .
C2 C 0.305(2) 0.2222(15) 0.3246(10) 0.181(11) Uiso 1 1 d D . .
H2 H 0.2544 0.2212 0.3126 0.217 Uiso 1 1 calc R A .
C3 C 0.374(2) 0.2388(15) 0.3069(10) 0.166(9) Uiso 1 1 d D A .
C4 C 0.379(2) 0.271(2) 0.2642(12) 0.215(14) Uiso 1 1 d . . .
H4A H 0.3671 0.2285 0.2459 0.322 Uiso 1 1 calc R A .
H4B H 0.4324 0.2913 0.2593 0.322 Uiso 1 1 calc R . .
H4C H 0.3406 0.3141 0.2609 0.322 Uiso 1 1 calc R . .
N5 N 0.434(2) 0.2391(19) 0.3301(11) 0.222(11) Uiso 1 1 d D . .
C6 C 0.399(3) 0.207(2) 0.3700(14) 0.221(14) Uiso 1 1 d D A .
H6 H 0.4273 0.1926 0.3928 0.266 Uiso 1 1 calc R . .
N7 N 0.1875(14) 0.1521(16) 0.3696(6) 0.064(6) Uiso 0.50 1 d P A 1
C8 C 0.1504(18) 0.1958(19) 0.3389(9) 0.082(9) Uiso 0.50 1 d P A 1
H8 H 0.1681 0.2443 0.3280 0.098 Uiso 0.50 1 calc PR A 1
C9 C 0.0853(17) 0.1547(17) 0.3283(9) 0.071(8) Uiso 0.50 1 d P A 1
C10 C 0.036(3) 0.151(4) 0.2919(16) 0.14(2) Uiso 0.50 1 d P A 1
H10A H 0.0645 0.1764 0.2705 0.203 Uiso 0.50 1 calc PR A 1
H10B H -0.0144 0.1777 0.2962 0.203 Uiso 0.50 1 calc PR A 1
H10C H 0.0261 0.0952 0.2852 0.203 Uiso 0.50 1 calc PR A 1
N11 N 0.0800(13) 0.0885(15) 0.3501(6) 0.068(6) Uiso 0.50 1 d P A 1
C12 C 0.1404(8) 0.0907(8) 0.3732(4) 0.067(4) Uiso 0.50 1 d P . .
H12 H 0.1502 0.0502 0.3918 0.080 Uiso 0.50 1 calc PR A 1
N7' N 0.2120(15) 0.1106(17) 0.3680(7) 0.071(7) Uiso 0.50 1 d P A 2
C8' C 0.2413(19) 0.0586(17) 0.3393(8) 0.077(8) Uiso 0.50 1 d P A 2
H8' H 0.2945 0.0556 0.3305 0.093 Uiso 0.50 1 calc PR A 2
C9' C 0.181(2) 0.014(2) 0.3268(10) 0.095(10) Uiso 0.50 1 d P A 2
C10' C 0.187(2) -0.0412(16) 0.2971(8) 0.055(9) Uiso 0.50 1 d P A 2
H10D H 0.1646 -0.0917 0.3059 0.083 Uiso 0.50 1 calc PR A 2
H10E H 0.2423 -0.0484 0.2900 0.083 Uiso 0.50 1 calc PR A 2
H10F H 0.1571 -0.0225 0.2743 0.083 Uiso 0.50 1 calc PR A 2
N11' N 0.1101(15) 0.0387(15) 0.3494(7) 0.075(6) Uiso 0.50 1 d P A 2
C12' C 0.1404(8) 0.0907(8) 0.3732(4) 0.067(4) Uiso 0.50 1 d P A 2
H12' H 0.1100 0.1128 0.3938 0.080 Uiso 0.50 1 calc PR A 2
C18 C 0.1677(16) 0.2345(16) 0.4418(8) 0.063(7) Uiso 0.50 1 d P . 2
H18 H 0.1226 0.2060 0.4332 0.075 Uiso 0.50 1 calc PR . 2
N13' N 0.2053(13) 0.2348(12) 0.4070(7) 0.059(6) Uiso 0.50 1 d P A 1
C14' C 0.1778(18) 0.3064(18) 0.3915(10) 0.084(9) Uiso 0.50 1 d P A 1
H14' H 0.1950 0.3273 0.3673 0.100 Uiso 0.50 1 calc PR A 1
C15' C 0.1260(16) 0.3414(17) 0.4140(8) 0.071(8) Uiso 0.50 1 d P A 1
C16' C 0.069(3) 0.415(2) 0.4101(12) 0.082(16) Uiso 0.50 1 d P A 1
H16D H 0.0163 0.3967 0.4029 0.122 Uiso 0.50 1 calc PR A 1
H16E H 0.0897 0.4505 0.3900 0.122 Uiso 0.50 1 calc PR A 1
H16F H 0.0670 0.4427 0.4351 0.122 Uiso 0.50 1 calc PR A 1
N17' N 0.1247(13) 0.2934(12) 0.4482(6) 0.059(6) Uiso 0.50 1 d P A 1
C18' C 0.1677 0.2345 0.4418 0.063 Uiso 0.50 1 d P A 1
H18' H 0.1736 0.1927 0.4601 0.075 Uiso 0.50 1 calc PR A 1
N19' N -0.0386(14) 0.3298(12) 0.4695(7) 0.062(6) Uiso 0.50 1 d P A 1
C20' C -0.1024(16) 0.3772(16) 0.4755(8) 0.065(7) Uiso 0.50 1 d P A 1
C21' C -0.1044(16) 0.4422(16) 0.5000 0.106(8) Uiso 1 2 d S A 1
H21D H -0.0908 0.4257 0.5265 0.159 Uiso 0.50 1 calc PR A 1
H21E H -0.1577 0.4651 0.4998 0.159 Uiso 1 2 calc SR A 1
H21F H -0.0663 0.4818 0.4910 0.159 Uiso 0.50 1 calc PR A 1
C22' C -0.1589(18) 0.3593(16) 0.4493(8) 0.072(8) Uiso 0.50 1 d P A 1
H22' H -0.2106 0.3810 0.4483 0.087 Uiso 0.50 1 calc PR A 1
N23' N -0.1279(16) 0.3037(13) 0.4243(8) 0.065(7) Uiso 0.50 1 d P A 1
C24' C -0.0606 0.2835 0.4418 0.069 Uiso 0.50 1 d P A 1
H24' H -0.0309 0.2383 0.4343 0.083 Uiso 0.50 1 calc PR A 1
N13 N 0.2352(13) 0.2278(12) 0.4270(7) 0.059(6) Uiso 0.50 1 d P . 2
C14 C 0.2845(18) 0.2747(16) 0.4498(8) 0.073(8) Uiso 0.50 1 d P . 2
H14 H 0.3399 0.2817 0.4469 0.088 Uiso 0.50 1 calc PR . 2
C15 C 0.2381(17) 0.3079(16) 0.4766(9) 0.068(7) Uiso 0.50 1 d P . 2
C16 C 0.263(2) 0.372(2) 0.5000 0.140(11) Uiso 1 2 d S . 2
H16A H 0.2639 0.3555 0.5274 0.210 Uiso 0.50 1 calc PR . 2
H16B H 0.2267 0.4163 0.4967 0.210 Uiso 0.50 1 calc PR . 2
H16C H 0.3165 0.3879 0.4921 0.210 Uiso 0.50 1 calc PR . 2
N17 N 0.1666(15) 0.2862(13) 0.4711(8) 0.076(6) Uiso 0.50 1 d P . 2
N19 N 0.0014(14) 0.3173(12) 0.4513(6) 0.061(6) Uiso 0.50 1 d P A 2
C20 C 0.0182(16) 0.3603(17) 0.4171(8) 0.068(8) Uiso 0.50 1 d P A 2
C21 C 0.098(2) 0.4147(19) 0.4117(9) 0.058(13) Uiso 0.50 1 d P A 2
H21A H 0.1045 0.4488 0.4346 0.086 Uiso 0.50 1 calc PR A 2
H21B H 0.0926 0.4475 0.3883 0.086 Uiso 0.50 1 calc PR A 2
H21C H 0.1442 0.3803 0.4091 0.086 Uiso 0.50 1 calc PR A 2
C22 C -0.0435(16) 0.3475(16) 0.3932(9) 0.068(8) Uiso 0.50 1 d P A 2
H22 H -0.0502 0.3708 0.3683 0.082 Uiso 0.50 1 calc PR A 2
N23 N -0.0941(17) 0.2970(13) 0.4100(8) 0.065(7) Uiso 0.50 1 d P A 2
C24 C -0.0606(17) 0.2835(18) 0.4418(8) 0.069(8) Uiso 0.50 1 d P . .
H24 H -0.0309 0.2383 0.4343 0.083 Uiso 0.50 1 calc PR A 1
N1A N 0.9460(18) 0.084(2) 0.5344(9) 0.151(13) Uiso 0.50 1 d PD . .
O2A O 0.9197(12) 0.1273(11) 0.5000 0.126(6) Uiso 1 2 d SD . .
O3A O 1.0208(9) 0.1051(9) 0.5502(4) 0.139(5) Uiso 1 1 d D . .
O4W O 0.4668(16) 0.330(3) 0.4497(19) 0.21(3) Uani 0.38 1 d P . .
H4W1 H 0.4967 0.2939 0.4317 0.253 Uiso 0.38 1 d P . .
O5W O 0.5000 0.5000 0.386(3) 0.23(4) Uiso 0.50 4 d SP . .
O6W O 0.570(2) 0.317(2) 0.3229(12) 0.094(12) Uiso 0.25 1 d P . .
H6W1 H 0.5103 0.3026 0.3209 0.113 Uiso 0.25 1 d P . .
H6W2 H 0.5886 0.2784 0.3086 0.113 Uiso 0.25 1 d P . .
O7W O 0.639(3) 0.184(3) 0.2922(18) 0.28(3) Uani 0.50 1 d P . .
H7W1 H 0.6169 0.1188 0.2948 0.342 Uiso 0.50 1 d P . .
H7W2 H 0.6503 0.1626 0.2634 0.342 Uiso 0.50 1 d P . .
O8W O 0.586(2) -0.007(4) 0.3019(10) 0.212(17) Uani 0.50 1 d P . .
H8W1 H 0.5249 0.0023 0.3043 0.255 Uiso 0.50 1 d P . .

loop_
_atom_site_aniso_label
_atom_site_aniso_U_11
_atom_site_aniso_U_22
_atom_site_aniso_U_33
_atom_site_aniso_U_23
_atom_site_aniso_U_13
_atom_site_aniso_U_12
Pd1 0.0767(14) 0.0613(13) 0.0500(12) 0.000 0.000 -0.0008(7)
Pd2 0.0955(14) 0.0955(14) 0.0323(13) 0.000 0.000 0.000
O4W 0.045(17) 0.23(5) 0.35(7) 0.21(5) 0.00(3) 0.00(2)
O7W 0.24(5) 0.26(5) 0.35(6) -0.08(4) -0.26(5) 0.06(4)
O8W 0.16(3) 0.35(5) 0.13(2) 0.01(3) -0.08(2) 0.03(3)

loop_
_atom_type_symbol
_atom_type_description
_atom_type_scat_dispersion_real
_atom_type_scat_dispersion_imag
_atom_type_scat_source
C C 0.0181 0.0091 'International Tables Vol C Tables 4.2.6.8 and 6.1.1.4'
H H 0.0000 0.0000 'International Tables Vol C Tables 4.2.6.8 and 6.1.1.4'
B B 0.0090 0.0039 'International Tables Vol C Tables 4.2.6.8 and 6.1.1.4'
N N 0.0311 0.0180 'International Tables Vol C Tables 4.2.6.8 and 6.1.1.4'
Pd Pd 0.1215 3.9337 'International Tables Vol C Tables 4.2.6.8 and 6.1.1.4'
O O 0.0492 0.0322 'International Tables Vol C Tables 4.2.6.8 and 6.1.1.4'

loop_
_geom_angle_atom_site_label_1
_geom_angle_atom_site_label_2
_geom_angle_atom_site_label_3
_geom_angle
_geom_angle_site_symmetry_1
_geom_angle_site_symmetry_3
N19 Pd1 N19 115.2(15) . 10_556
N19 Pd1 N17 151.0(11) . 10_556
N19 Pd1 N17 93.2(11) 10_556 10_556
N19 Pd1 N17 93.2(11) . .
N19 Pd1 N17 151.0(11) 10_556 .
N17 Pd1 N17 58.0(16) 10_556 .
N19 Pd1 N19' 27.1(7) . .
N19 Pd1 N19' 88.3(13) 10_556 .
N17 Pd1 N19' 177.0(10) 10_556 .
N17 Pd1 N19' 120.2(11) . .
N19 Pd1 N19' 88.3(13) . 10_556
N19 Pd1 N19' 27.1(7) 10_556 10_556
N17 Pd1 N19' 120.2(11) 10_556 10_556
N17 Pd1 N19' 177.0(10) . 10_556
N19' Pd1 N19' 61.4(15) . 10_556
N19 Pd1 N17' 174.7(8) . 10_556
N19 Pd1 N17' 63.2(10) 10_556 10_556
N17 Pd1 N17' 30.0(7) 10_556 10_556
N17 Pd1 N17' 88.0(12) . 10_556
N19' Pd1 N17' 151.5(10) . 10_556
N19' Pd1 N17' 90.3(10) 10_556 10_556
N19 Pd1 N17' 63.2(10) . .
N19 Pd1 N17' 174.7(8) 10_556 .
N17 Pd1 N17' 88.0(12) 10_556 .
N17 Pd1 N17' 30.0(7) . .
N19' Pd1 N17' 90.3(10) . .
N19' Pd1 N17' 151.5(10) 10_556 .
N17' Pd1 N17' 117.9(13) 10_556 .
N11' Pd2 N11' 89.91(6) 4 .
N11' Pd2 N11' 89.91(6) 4 2
N11' Pd2 N11' 175.5(14) . 2
N11' Pd2 N11' 175.5(14) 4 3
N11' Pd2 N11' 89.91(6) . 3
N11' Pd2 N11' 89.91(5) 2 3
N11' Pd2 N11 28.5(8) 4 4
N11' Pd2 N11 61.4(8) . 4
N11' Pd2 N11 118.3(8) 2 4
N11' Pd2 N11 151.0(8) 3 4
N11' Pd2 N11 118.3(8) 4 .
N11' Pd2 N11 28.5(8) . .
N11' Pd2 N11 151.0(8) 2 .
N11' Pd2 N11 61.4(8) 3 .
N11 Pd2 N11 89.85(6) 4 .
N11' Pd2 N11 61.4(8) 4 2
N11' Pd2 N11 151.0(8) . 2
N11' Pd2 N11 28.5(8) 2 2
N11' Pd2 N11 118.3(8) 3 2
N11 Pd2 N11 89.85(6) 4 2
N11 Pd2 N11 174.1(12) . 2
N11' Pd2 N11 151.0(8) 4 3
N11' Pd2 N11 118.3(8) . 3
N11' Pd2 N11 61.4(8) 2 3
N11' Pd2 N11 28.5(8) 3 3
N11 Pd2 N11 174.1(12) 4 3
N11 Pd2 N11 89.85(6) . 3
N11 Pd2 N11 89.85(6) 2 3
N7 B1 N13' 80.0(17) . .
N7 B1 N23' 133.0(18) . 4
N13' B1 N23' 113.2(18) . 4
N7 B1 N1 108.4(14) . .
N13' B1 N1 109.9(14) . .
N23' B1 N1 108.3(14) 4 .
N7 B1 N7' 31.3(11) . .
N13' B1 N7' 109.6(18) . .
N23' B1 N7' 109.5(19) 4 .
N1 B1 N7' 106.1(14) . .
N7 B1 N23 111.1(18) . 4
N13' B1 N23 134.8(17) . 4
N23' B1 N23 28.5(10) 4 4
N1 B1 N23 107.5(14) . 4
N7' B1 N23 82.8(18) . 4
N7 B1 N13 107.8(17) . .
N13' B1 N13 32.0(9) . .
N23' B1 N13 82.4(17) 4 .
N1 B1 N13 114.1(13) . .
N7' B1 N13 131.8(17) . .
N23 B1 N13 108.0(17) 4 .
C6 N1 C2 110(3) . .
C6 N1 B1 125(2) . .
C2 N1 B1 123.1(19) . .
C3 C2 N1 108(3) . .
C3 C2 H2 126.1 . .
N1 C2 H2 126.1 . .
N5 C3 C2 114(3) . .
N5 C3 C4 122(3) . .
C2 C3 C4 123(3) . .
C3 C4 H4A 109.5 . .
C3 C4 H4B 109.5 . .
H4A C4 H4B 109.5 . .
C3 C4 H4C 109.5 . .
H4A C4 H4C 109.5 . .
H4B C4 H4C 109.5 . .
C3 N5 C6 104(3) . .
N1 C6 N5 104(4) . .
N1 C6 H6 128.2 . .
N5 C6 H6 128.2 . .
C12 N7 C8 102(2) . .
C12 N7 B1 128(2) . .
C8 N7 B1 129(2) . .
C9 C8 N7 107(3) . .
C9 C8 H8 126.6 . .
N7 C8 H8 126.6 . .
N11 C9 C8 109(3) . .
N11 C9 C10 113(3) . .
C8 C9 C10 134(3) . .
C12 N11 C9 105(2) . .
C12 N11 Pd2 125.6(17) . .
C9 N11 Pd2 129.0(18) . .
N7' C12 N11 132.4(18) . .
N7' C12 N11' 117.6(19) . .
N11 C12 N11' 44.5(12) . .
N7' C12 N7 36.8(12) . .
N11 C12 N7 116.3(18) . .
N11' C12 N7 135.3(18) . .
N7' C12 H12 96.9 . .
N11 C12 H12 121.8 . .
N11' C12 H12 90.2 . .
N7 C12 H12 121.8 . .
C12' N7' C12 0.0(17) . .
C12' N7' C8' 106(2) . .
C12 N7' C8' 106(2) . .
C12' N7' B1 127(2) . .
C12 N7' B1 127(2) . .
C8' N7' B1 127(2) . .
C9' C8' N7' 108(3) . .
C9' C8' H8' 126.0 . .
N7' C8' H8' 126.0 . .
C8' C9' C10' 124(3) . .
C8' C9' N11' 107(3) . .
C10' C9' N11' 129(3) . .
C9' C10' H10D 109.5 . .
C9' C10' H10E 109.5 . .
H10D C10' H10E 109.5 . .
C9' C10' H10F 109.5 . .
H10D C10' H10F 109.5 . .
H10E C10' H10F 109.5 . .
C12' N11' C12 0.0(13) . .
C12' N11' C9' 102(2) . .
C12 N11' C9' 102(2) . .
C12' N11' Pd2 128.1(18) . .
C12 N11' Pd2 128.1(18) . .
C9' N11' Pd2 130(2) . .
N7' C12' N11' 117.6(19) . .
N7' C12' H12' 121.2 . .
N11' C12' H12' 121.2 . .
N13 C18 N17 112(2) . .
N13 C18 H18 123.9 . .
N17 C18 H18 123.9 . .
C18' N13' C14' 100.6(19) . .
C18' N13' B1 125.6(18) . .
C14' N13' B1 134(2) . .
C15' C14' N13' 113(3) . .
C15' C14' H14' 123.5 . .
N13' C14' H14' 123.5 . .
C14' C15' N17' 104(2) . .
C14' C15' C16' 136(3) . .
N17' C15' C16' 121(3) . .
C18' N17' C15' 107.3(18) . .
C18' N17' Pd1 123.4(14) . .
C15' N17' Pd1 129.3(17) . .
N17' C18' N13' 115.1(14) . .
N17' C18' H18' 122.5 . .
N13' C18' H18' 122.5 . .
C24 N19' C24' 0.0(18) . .
C24 N19' C20' 104(2) . .
C24' N19' C20' 104.0(19) . .
C24 N19' Pd1 122(2) . .
C24' N19' Pd1 121.7(15) . .
C20' N19' Pd1 133.4(19) . .
C22' C20' N19' 109(2) . .
C22' C20' C21' 124(3) . .
N19' C20' C21' 125(2) . .
C20' C22' N23' 107(2) . .
C20' C22' H22' 126.3 . .
N23' C22' H22' 126.3 . .
C24 N23' C24' 0.0(16) . .
C24 N23' C22' 103(2) . .
C24' N23' C22' 102.7(19) . .
C24 N23' B1 128(2) . 3
C24' N23' B1 128(2) . 3
C22' N23' B1 127(2) . 3
N19' C24' N23' 115.0(15) . .
N19' C24' H24' 122.5 . .
N23' C24' H24' 122.5 . .
C18 N13 C14 105(2) . .
C18 N13 B1 127(2) . .
C14 N13 B1 128(2) . .
C15 C14 N13 106(2) . .
C15 C14 H14 127.0 . .
N13 C14 H14 127.0 . .
N17 C15 C14 109(3) . .
N17 C15 C16 126(3) . .
C14 C15 C16 123(3) . .
N17 C15 C15 98.5(18) . 10_556
C14 C15 C15 133.7(16) . 10_556
C16 C15 C15 55.4(14) . 10_556
C15 C16 H16A 109.5 . .
C15 C16 H16B 109.5 . .
H16A C16 H16B 109.5 . .
C15 C16 H16C 109.5 . .
H16A C16 H16C 109.5 . .
H16B C16 H16C 109.5 . .
C15 N17 C18 107(2) . .
C15 N17 Pd1 132(2) . .
C18 N17 Pd1 121(2) . .
C24 N19 C20 101(2) . .
C24 N19 Pd1 130.4(19) . .
C20 N19 Pd1 128.7(18) . .
C22 C20 N19 106(2) . .
C22 C20 C21 131(3) . .
N19 C20 C21 123(2) . .
C20 C21 H21A 109.5 . .
C20 C21 H21B 109.5 . .
H21A C21 H21B 109.5 . .
C20 C21 H21C 109.5 . .
H21A C21 H21C 109.5 . .
H21B C21 H21C 109.5 . .
N23 C22 C20 110(3) . .
N23 C22 H22 125.2 . .
C20 C22 H22 125.2 . .
C24 N23 C22 102(2) . .
C24 N23 B1 130(2) . 3
C22 N23 B1 128(2) . 3
N19 C24 N23 122(3) . .
N19 C24 N19' 43.9(14) . .
N23 C24 N19' 132(3) . .
N19 C24 N23' 136(3) . .
N23 C24 N23' 34.2(14) . .
N19' C24 N23' 115(3) . .
N19 C24 H24 89.7 . .
N23 C24 H24 98.7 . .
N19' C24 H24 122.5 . .
N23' C24 H24 122.5 . .
O3A N1A O2A 117(2) . .
O3A N1A O3A 124(2) . 3_645
O2A N1A O3A 119(2) . 3_645
N1A O2A N1A 108(3) 10_556 .
N1A O3A N1A 111(3) . 4_665
H6W1 O6W H6W2 97.9 . .
H7W1 O7W H7W2 78.7 . .

loop_
_geom_bond_atom_site_label_1
_geom_bond_atom_site_label_2
_geom_bond_distance
_geom_bond_site_symmetry_2
Pd1 N19 1.98(2) .
Pd1 N19 1.98(2) 10_556
Pd1 N17 2.04(2) 10_556
Pd1 N17 2.04(2) .
Pd1 N19' 2.05(2) .
Pd1 N19' 2.05(2) 10_556
Pd1 N17' 2.07(2) 10_556
Pd1 N17' 2.07(2) .
Pd2 N11' 1.98(2) 4
Pd2 N11' 1.98(2) .
Pd2 N11' 1.98(2) 2
Pd2 N11' 1.98(2) 3
Pd2 N11 2.02(2) 4
Pd2 N11 2.02(2) .
Pd2 N11 2.02(2) 2
Pd2 N11 2.02(2) 3
B1 N7 1.48(3) .
B1 N13' 1.51(3) .
B1 N23' 1.52(3) 4
B1 N1 1.54(2) .
B1 N7' 1.54(3) .
B1 N23 1.57(3) 4
B1 N13 1.59(3) .
N1 C6 1.34(4) .
N1 C2 1.41(4) .
C2 C3 1.35(4) .
C2 H2 0.9500 .
C3 N5 1.28(4) .
C3 C4 1.57(5) .
C4 H4A 0.9800 .
C4 H4B 0.9800 .
C4 H4C 0.9800 .
N5 C6 1.58(5) .
C6 H6 0.9500 .
N7 C12 1.31(2) .
N7 C8 1.43(4) .
C8 C9 1.35(4) .
C8 H8 0.9500 .
C9 N11 1.35(4) .
C9 C10 1.50(6) .
C10 H10A 0.9800 .
C10 H10B 0.9800 .
C10 H10C 0.9800 .
N11 C12 1.29(2) .
C12 N7' 1.27(3) .
C12 N11' 1.31(3) .
C12 H12 0.9500 .
N7' C12' 1.27(2) .
N7' C8' 1.41(4) .
C8' C9' 1.34(4) .
C8' H8' 0.9500 .
C9' C10' 1.39(4) .
C9' N11' 1.49(4) .
C10' H10D 0.9800 .
C10' H10E 0.9800 .
C10' H10F 0.9800 .
N11' C12' 1.31(3) .
C12' H12' 0.9500 .
C18 N13 1.25(3) .
C18 N17 1.33(3) .
C18 H18 0.9500 .
N13' C18' 1.35(2) .
N13' C14' 1.40(4) .
C14' C15' 1.31(4) .
C14' H14' 0.9500 .
C15' N17' 1.43(3) .
C15' C16' 1.57(5) .
C16' H16D 0.9800 .
C16' H16E 0.9800 .
C16' H16F 0.9800 .
N17' C18' 1.25(2) .
C18' H18' 0.9500 .
N19' C24 1.29(3) .
N19' C24' 1.29(2) .
N19' C20' 1.36(3) .
C20' C22' 1.35(4) .
C20' C21' 1.39(3) .
C21' H21D 0.9800 .
C21' H21E 0.9800 .
C21' H21F 0.9800 .
C22' N23' 1.38(4) .
C22' H22' 0.9500 .
N23' C24 1.33(4) .
N23' C24' 1.33(2) .
N23' B1 1.52(3) 3
C24' H24' 0.9500 .
N13 C14 1.39(3) .
C14 C15 1.33(4) .
C14 H14 0.9500 .
C15 N17 1.28(3) .
C15 C16 1.41(4) .
C15 C15 1.60(6) 10_556
C16 H16A 0.9800 .
C16 H16B 0.9800 .
C16 H16C 0.9800 .
N19 C24 1.24(3) .
N19 C20 1.41(3) .
C20 C22 1.34(4) .
C20 C21 1.64(5) .
C21 H21A 0.9800 .
C21 H21B 0.9800 .
C21 H21C 0.9800 .
C22 N23 1.34(4) .
C22 H22 0.9500 .
N23 C24 1.25(3) .
N23 B1 1.57(3) 3
C24 H24 0.9500 .
N1A O3A 1.42(2) .
N1A O2A 1.46(2) .
N1A O3A 1.48(2) 3_645
O2A N1A 1.46(2) 10_556
O3A N1A 1.48(2) 4_665
O4W H4W1 1.0075 .
O6W H6W1 1.0444 .
O6W H6W2 0.8715 .
O7W H7W1 1.1723 .
O7W H7W2 1.0720 .
O8W H8W1 1.0535 .

loop_
_geom_hbond_atom_site_label_D
_geom_hbond_atom_site_label_H
_geom_hbond_atom_site_label_A
_geom_hbond_distance_DH
_geom_hbond_distance_HA
_geom_hbond_distance_DA
_geom_hbond_angle_DHA
_geom_hbond_site_symmetry_A
O6W H6W1 N5 1.04 1.71 2.67(6) 150.2 .
O6W H6W2 O7W 0.87 1.89 2.74(7) 162.9 .
O7W H7W1 O8W 1.17 2.20 3.37(8) 174.5 .
O7W H7W2 O7W 1.07 2.03 3.09(13) 169.6 7_545
O8W H8W1 O8W 1.05 1.88 2.93(8) 170.8 2_655
C2 H2 O7W 0.95 2.73 3.30(5) 119.2 4_565
C8 H8 O7W 0.95 2.34 3.27(4) 166.2 4_565
C8' H8' O8W 0.95 2.39 3.30(4) 161.4 2_655
C12 H12 O3A 0.95 2.45 3.29(2) 147.6 11_566
C12' H12' O3A 0.95 2.45 3.33(2) 153.7 10_456
C18 H18 O3A 0.95 2.49 3.32(3) 146.2 10_456
C18' H18' O2A 0.95 2.47 3.355(16) 154.9 11_566
C14 H14 O4W 0.95 2.30 3.22(4) 163.8 .
C14' H14' O7W 0.95 2.65 3.53(6) 155.9 4_565
C22 H22 O8W 0.95 2.50 3.39(4) 155.1 4_565
C22' H22' O4W 0.95 2.49 3.42(5) 166.7 3
C24 H24 O3A 0.95 2.48 3.33(3) 149.4 10_456
C24' H24 O3A 0.95 2.48 3.329(15) 149.4 10_456

loop_
_geom_torsion_atom_site_label_1
_geom_torsion_atom_site_label_2
_geom_torsion_atom_site_label_3
_geom_torsion_atom_site_label_4
_geom_torsion
_geom_torsion_site_symmetry_1
_geom_torsion_site_symmetry_4
N7 B1 N1 C6 -157(2) . .
N13' B1 N1 C6 117(2) . .
N23' B1 N1 C6 -7(3) 4 .
N7' B1 N1 C6 -125(3) . .
N23 B1 N1 C6 -37(3) 4 .
N13 B1 N1 C6 82(3) . .
N7 B1 N1 C2 4(2) . .
N13' B1 N1 C2 -82(2) . .
N23' B1 N1 C2 154.1(19) 4 .
N7' B1 N1 C2 37(2) . .
N23 B1 N1 C2 124(2) 4 .
N13 B1 N1 C2 -116(2) . .
C6 N1 C2 C3 -5(2) . .
B1 N1 C2 C3 -168.6(16) . .
N1 C2 C3 N5 -2(2) . .
N1 C2 C3 C4 -171(3) . .
C2 C3 N5 C6 7(3) . .
C4 C3 N5 C6 176(3) . .
C2 N1 C6 N5 8(3) . .
B1 N1 C6 N5 171.9(17) . .
C3 N5 C6 N1 -10(3) . .
N13' B1 N7 C12 -111(3) . .
N23' B1 N7 C12 2(4) 4 .
N1 B1 N7 C12 141(2) . .
N7' B1 N7 C12 51(3) . .
N23 B1 N7 C12 24(3) 4 .
N13 B1 N7 C12 -95(3) . .
N13' B1 N7 C8 69(3) . .
N23' B1 N7 C8 -179(3) 4 .
N1 B1 N7 C8 -39(3) . .
N7' B1 N7 C8 -130(4) . .
N23 B1 N7 C8 -157(3) 4 .
N13 B1 N7 C8 85(3) . .
C12 N7 C8 C9 0(3) . .
B1 N7 C8 C9 -179(2) . .
N7 C8 C9 N11 -1(3) . .
N7 C8 C9 C10 -157(4) . .
C8 C9 N11 C12 0(3) . .
C10 C9 N11 C12 162(3) . .
C8 C9 N11 Pd2 -177(2) . .
C10 C9 N11 Pd2 -15(4) . .
N11' Pd2 N11 C12 -42(2) 4 .
N11' Pd2 N11 C12 -47(2) . .
N11' Pd2 N11 C12 124(2) 2 .
N11' Pd2 N11 C12 133(2) 3 .
N11 Pd2 N11 C12 -43(2) 4 .
N11 Pd2 N11 C12 44.1(18) 2 .
N11 Pd2 N11 C12 131.2(16) 3 .
N11' Pd2 N11 C9 135(2) 4 .
N11' Pd2 N11 C9 130(3) . .
N11' Pd2 N11 C9 -59(3) 2 .
N11' Pd2 N11 C9 -50(2) 3 .
N11 Pd2 N11 C9 134(2) 4 .
N11 Pd2 N11 C9 -139(2) 2 .
N11 Pd2 N11 C9 -52(3) 3 .
C9 N11 C12 N7' -41(3) . .
Pd2 N11 C12 N7' 137(2) . .
C9 N11 C12 N11' -129(3) . .
Pd2 N11 C12 N11' 48(2) . .
C9 N11 C12 N7 0(3) . .
Pd2 N11 C12 N7 177.3(17) . .
C8 N7 C12 N7' 126(3) . .
B1 N7 C12 N7' -54(3) . .
C8 N7 C12 N11 0(3) . .
B1 N7 C12 N11 179(2) . .
C8 N7 C12 N11' 51(3) . .
B1 N7 C12 N11' -130(3) . .
N11 C12 N7' C12' 0(100) . .
N11' C12 N7' C12' 0(100) . .
N7 C12 N7' C12' 0(100) . .
N11 C12 N7' C8' -61(3) . .
N11' C12 N7' C8' -8(3) . .
N7 C12 N7' C8' -138(3) . .
N11 C12 N7' B1 127(3) . .
N11' C12 N7' B1 180(2) . .
N7 C12 N7' B1 50(3) . .
N7 B1 N7' C12' -52(3) . .
N13' B1 N7' C12' -32(3) . .
N23' B1 N7' C12' 93(3) 4 .
N1 B1 N7' C12' -151(2) . .
N23 B1 N7' C12' 103(3) 4 .
N13 B1 N7' C12' -5(4) . .
N7 B1 N7' C12 -52(3) . .
N13' B1 N7' C12 -32(3) . .
N23' B1 N7' C12 93(3) 4 .
N1 B1 N7' C12 -151(2) . .
N23 B1 N7' C12 103(3) 4 .
N13 B1 N7' C12 -5(4) . .
N7 B1 N7' C8' 138(4) . .
N13' B1 N7' C8' 158(2) . .
N23' B1 N7' C8' -78(3) 4 .
N1 B1 N7' C8' 39(3) . .
N23 B1 N7' C8' -67(3) 4 .
N13 B1 N7' C8' -175(2) . .
C12' N7' C8' C9' 5(3) . .
C12 N7' C8' C9' 5(3) . .
B1 N7' C8' C9' 177(3) . .
N7' C8' C9' C10' 177(3) . .
N7' C8' C9' N11' -1(3) . .
N7' C12 N11' C12' 0(100) . .
N11 C12 N11' C12' 0(100) . .
N7 C12 N11' C12' 0(100) . .
N7' C12 N11' C9' 8(3) . .
N11 C12 N11' C9' 131(3) . .
N7 C12 N11' C9' 48(3) . .
N7' C12 N11' Pd2 -176(2) . .
N11 C12 N11' Pd2 -52(2) . .
N7 C12 N11' Pd2 -135(2) . .
C8' C9' N11' C12' -3(3) . .
C10' C9' N11' C12' 179(3) . .
C8' C9' N11' C12 -3(3) . .
C10' C9' N11' C12 179(3) . .
C8' C9' N11' Pd2 -180(2) . .
C10' C9' N11' Pd2 2(5) . .
N11' Pd2 N11' C12' -127.6(18) 4 .
N11' Pd2 N11' C12' -40(2) 2 .
N11' Pd2 N11' C12' 48(2) 3 .
N11 Pd2 N11' C12' -128(2) 4 .
N11 Pd2 N11' C12' 48(2) . .
N11 Pd2 N11' C12' -120(2) 2 .
N11 Pd2 N11' C12' 45(2) 3 .
N11' Pd2 N11' C12 -127.6(18) 4 .
N11' Pd2 N11' C12 -40(2) 2 .
N11' Pd2 N11' C12 48(2) 3 .
N11 Pd2 N11' C12 -128(2) 4 .
N11 Pd2 N11' C12 48(2) . .
N11 Pd2 N11' C12 -120(2) 2 .
N11 Pd2 N11' C12 45(2) 3 .
N11' Pd2 N11' C9' 48(3) 4 .
N11' Pd2 N11' C9' 136(2) 2 .
N11' Pd2 N11' C9' -136(2) 3 .
N11 Pd2 N11' C9' 48(2) 4 .
N11 Pd2 N11' C9' -136(4) . .
N11 Pd2 N11' C9' 56(3) 2 .
N11 Pd2 N11' C9' -139(2) 3 .
C12 N7' C12' N11' 0(100) . .
C8' N7' C12' N11' -8(3) . .
B1 N7' C12' N11' 180(2) . .
C12 N11' C12' N7' 0(100) . .
C9' N11' C12' N7' 8(3) . .
Pd2 N11' C12' N7' -176(2) . .
N7 B1 N13' C18' 102(2) . .
N23' B1 N13' C18' -30(3) 4 .
N1 B1 N13' C18' -151.4(18) . .
N7' B1 N13' C18' 92(2) . .
N23 B1 N13' C18' -7(4) 4 .
N13 B1 N13' C18' -48(2) . .
N7 B1 N13' C14' -76(3) . .
N23' B1 N13' C14' 151(3) 4 .
N1 B1 N13' C14' 30(3) . .
N7' B1 N13' C14' -87(3) . .
N23 B1 N13' C14' 174(3) 4 .
N13 B1 N13' C14' 133(4) . .
C18' N13' C14' C15' -4(3) . .
B1 N13' C14' C15' 175(3) . .
N13' C14' C15' N17' 6(3) . .
N13' C14' C15' C16' -171(4) . .
C14' C15' N17' C18' -5(3) . .
C16' C15' N17' C18' 172(3) . .
C14' C15' N17' Pd1 176(2) . .
C16' C15' N17' Pd1 -7(4) . .
N19 Pd1 N17' C18' -127.6(19) . .
N19 Pd1 N17' C18' -54(11) 10_556 .
N17 Pd1 N17' C18' 48.7(17) 10_556 .
N17 Pd1 N17' C18' 50.9(19) . .
N19' Pd1 N17' C18' -128.9(17) . .
N19' Pd1 N17' C18' -123.9(19) 10_556 .
N17' Pd1 N17' C18' 47(2) 10_556 .
N19 Pd1 N17' C15' 51(2) . .
N19 Pd1 N17' C15' 124(10) 10_556 .
N17 Pd1 N17' C15' -133(2) 10_556 .
N17 Pd1 N17' C15' -130(3) . .
N19' Pd1 N17' C15' 50(2) . .
N19' Pd1 N17' C15' 55(3) 10_556 .
N17' Pd1 N17' C15' -134.7(19) 10_556 .
C15' N17' C18' N13' 4(2) . .
Pd1 N17' C18' N13' -177.5(14) . .
C14' N13' C18' N17' 0(2) . .
B1 N13' C18' N17' -179.4(19) . .
N19 Pd1 N19' C24 45(2) . .
N19 Pd1 N19' C24 -128(2) 10_556 .
N17 Pd1 N19' C24 -7(22) 10_556 .
N17 Pd1 N19' C24 47(2) . .
N19' Pd1 N19' C24 -130(2) 10_556 .
N17' Pd1 N19' C24 -124(2) 10_556 .
N17' Pd1 N19' C24 47(2) . .
N19 Pd1 N19' C24' 44.5(18) . .
N19 Pd1 N19' C24' -127.8(18) 10_556 .
N17 Pd1 N19' C24' -7(22) 10_556 .
N17 Pd1 N19' C24' 47(2) . .
N19' Pd1 N19' C24' -130.2(15) 10_556 .
N17' Pd1 N19' C24' -124(2) 10_556 .
N17' Pd1 N19' C24' 47.1(17) . .
N19 Pd1 N19' C20' -149(4) . .
N19 Pd1 N19' C20' 39(2) 10_556 .
N17 Pd1 N19' C20' 160(19) 10_556 .
N17 Pd1 N19' C20' -146(2) . .
N19' Pd1 N19' C20' 37(3) 10_556 .
N17' Pd1 N19' C20' 42(3) 10_556 .
N17' Pd1 N19' C20' -146(2) . .
C24 N19' C20' C22' -3(3) . .
C24' N19' C20' C22' -3(3) . .
Pd1 N19' C20' C22' -171.5(19) . .
C24 N19' C20' C21' -173(2) . .
C24' N19' C20' C21' -173(2) . .
Pd1 N19' C20' C21' 18(4) . .
N19' C20' C22' N23' -5(3) . .
C21' C20' C22' N23' 165(2) . .
C20' C22' N23' C24 10(3) . .
C20' C22' N23' C24' 10(3) . .
C20' C22' N23' B1 174(2) . 3
C24 N19' C24' N23' -106(100) . .
C20' N19' C24' N23' 10(2) . .
Pd1 N19' C24' N23' -179.3(16) . .
C24 N23' C24' N19' 24(100) . .
C22' N23' C24' N19' -13(2) . .
B1 N23' C24' N19' -177(2) 3 .
N17 C18 N13 C14 4(3) . .
N17 C18 N13 B1 179(2) . .
N7 B1 N13 C18 23(3) . .
N13' B1 N13 C18 54(3) . .
N23' B1 N13 C18 -110(3) 4 .
N1 B1 N13 C18 143(2) . .
N7' B1 N13 C18 -1(4) . .
N23 B1 N13 C18 -97(3) 4 .
N7 B1 N13 C14 -164(2) . .
N13' B1 N13 C14 -133(3) . .
N23' B1 N13 C14 63(3) 4 .
N1 B1 N13 C14 -43(3) . .
N7' B1 N13 C14 173(2) . .
N23 B1 N13 C14 76(3) 4 .
C18 N13 C14 C15 -2(3) . .
B1 N13 C14 C15 -176(2) . .
N13 C14 C15 N17 -1(3) . .
N13 C14 C15 C16 -167(3) . .
N13 C14 C15 C15 122.3(19) . 10_556
C14 C15 N17 C18 4(3) . .
C16 C15 N17 C18 168(3) . .
C15 C15 N17 C18 -138.8(18) 10_556 .
C14 C15 N17 Pd1 179(2) . .
C16 C15 N17 Pd1 -16(4) . .
C15 C15 N17 Pd1 37(2) 10_556 .
N13 C18 N17 C15 -5(3) . .
N13 C18 N17 Pd1 178.7(19) . .
N19 Pd1 N17 C15 141(3) . .
N19 Pd1 N17 C15 -51(4) 10_556 .
N17 Pd1 N17 C15 -43(3) 10_556 .
N19' Pd1 N17 C15 140(3) . .
N19' Pd1 N17 C15 -98(20) 10_556 .
N17' Pd1 N17 C15 -44(3) 10_556 .
N17' Pd1 N17 C15 140(4) . .
N19 Pd1 N17 C18 -44(2) . .
N19 Pd1 N17 C18 124(2) 10_556 .
N17 Pd1 N17 C18 132(2) 10_556 .
N19' Pd1 N17 C18 -45(2) . .
N19' Pd1 N17 C18 77(21) 10_556 .
N17' Pd1 N17 C18 131(2) 10_556 .
N17' Pd1 N17 C18 -45(2) . .
N19 Pd1 N19 C24 -46(3) 10_556 .
N17 Pd1 N19 C24 121(3) 10_556 .
N17 Pd1 N19 C24 127(3) . .
N19' Pd1 N19 C24 -55(3) . .
N19' Pd1 N19 C24 -50(3) 10_556 .
N17' Pd1 N19 C24 25(12) 10_556 .
N17' Pd1 N19 C24 128(3) . .
N19 Pd1 N19 C20 137(2) 10_556 .
N17 Pd1 N19 C20 -56(3) 10_556 .
N17 Pd1 N19 C20 -50(2) . .
N19' Pd1 N19 C20 128(3) . .
N19' Pd1 N19 C20 133(2) 10_556 .
N17' Pd1 N19 C20 -152(9) 10_556 .
N17' Pd1 N19 C20 -49(2) . .
C24 N19 C20 C22 4(3) . .
Pd1 N19 C20 C22 -177.9(19) . .
C24 N19 C20 C21 -177(3) . .
Pd1 N19 C20 C21 1(4) . .
N19 C20 C22 N23 -3(3) . .
C21 C20 C22 N23 179(3) . .
C20 C22 N23 C24 0(3) . .
C20 C22 N23 B1 -175(2) . 3
C20 N19 C24 N23 -5(4) . .
Pd1 N19 C24 N23 177(2) . .
C20 N19 C24 N19' -124(3) . .
Pd1 N19 C24 N19' 58(3) . .
C20 N19 C24 N23' -46(5) . .
Pd1 N19 C24 N23' 136(3) . .
C22 N23 C24 N19 3(4) . .
B1 N23 C24 N19 178(3) 3 .
C22 N23 C24 N19' 58(4) . .
B1 N23 C24 N19' -127(3) 3 .
C22 N23 C24 N23' 130(4) . .
B1 N23 C24 N23' -55(3) 3 .
C24' N19' C24 N19 -154(100) . .
C20' N19' C24 N19 142(3) . .
Pd1 N19' C24 N19 -47(2) . .
C24' N19' C24 N23 111(100) . .
C20' N19' C24 N23 47(4) . .
Pd1 N19' C24 N23 -143(3) . .
C24' N19' C24 N23' 74(100) . .
C20' N19' C24 N23' 10(3) . .
Pd1 N19' C24 N23' -179.3(19) . .
C24' N23' C24 N19 155(100) . .
C22' N23' C24 N19 -62(4) . .
B1 N23' C24 N19 134(4) 3 .
C24' N23' C24 N23 76(100) . .
C22' N23' C24 N23 -142(4) . .
B1 N23' C24 N23 54(3) 3 .
C24' N23' C24 N19' -156(100) . .
C22' N23' C24 N19' -13(3) . .
B1 N23' C24 N19' -177(2) 3 .
O3A N1A O2A N1A 91(3) . 10_556
O3A N1A O2A N1A -87(4) 3_645 10_556
O2A N1A O3A N1A -94(3) . 4_665
O3A N1A O3A N1A 85(4) 3_645 4_665
